data_7041329
loop_
_publ_author_name
'Liu, Sui-Jun'
'Cao, Chen'
'Yao, Shu-Li'
'Zheng, Teng-Fei'
'Wang, Zheng-Xiang'
'Liu, Chao'
'Liao, Jin-Sheng'
'Chen, Jing-Lin'
'Li, Yun-Wu'
'Wen, He-Rui'

_publ_section_title
;
 Temperature- and vapor-induced reversible
 single-crystal-to-single-crystal transformations of three 2D/3D
 Gd(III)-organic frameworks exhibiting significant magnetocaloric effects.
;
_journal_issue 1
_journal_name_full 'Dalton transactions (Cambridge, England : 2003)'
_journal_page_first 64
_journal_page_last 70
_journal_paper_doi 10.1039/c6dt03589b
_journal_volume 46
_journal_year 2016
_chemical_formula_sum 'C4 H2 Gd O6'
_chemical_formula_weight 303.31
_chemical_name_systematic
; 
 ? 
;
_space_group_IT_number 2
_symmetry_space_group_name_Hall '-P 1'
_symmetry_space_group_name_H-M 'P -1'
_atom_sites_solution_hydrogens geom
_atom_sites_solution_primary direct
_atom_sites_solution_secondary difmap
_audit_creation_method SHELXL-97
_audit_update_record
;
2016-11-16 deposited with the CCDC.
2016-12-05 downloaded from the CCDC.
;
_cell_angle_alpha 86.725(18)
_cell_angle_beta 64.422(18)
_cell_angle_gamma 67.814(17)
_cell_formula_units_Z 2
_cell_length_a 6.874(8)
_cell_length_b 6.987(8)
_cell_length_c 7.449(8)
_cell_measurement_temperature 299(2)
_cell_volume 296.4(6)
_computing_structure_refinement 'SHELXL-97 (Sheldrick, 1997)'
_computing_structure_solution 'SHELXS-97 (Sheldrick, 1990)'
_diffrn_ambient_temperature 299(2)
_diffrn_measured_fraction_theta_full 0.808
_diffrn_measured_fraction_theta_max 0.808
_diffrn_radiation_monochromator graphite
_diffrn_radiation_source 'fine-focus sealed tube'
_diffrn_radiation_type MoK\a
_diffrn_radiation_wavelength 0.71073
_diffrn_reflns_av_R_equivalents 0.0389
_diffrn_reflns_av_sigmaI/netI 0.0675
_diffrn_reflns_limit_h_max 8
_diffrn_reflns_limit_h_min -7
_diffrn_reflns_limit_k_max 8
_diffrn_reflns_limit_k_min -8
_diffrn_reflns_limit_l_max 8
_diffrn_reflns_limit_l_min -8
_diffrn_reflns_number 1189
_diffrn_reflns_theta_full 25.01
_diffrn_reflns_theta_max 25.01
_diffrn_reflns_theta_min 3.52
_exptl_absorpt_coefficient_mu 11.162
_exptl_absorpt_correction_T_max 0.2385
_exptl_absorpt_correction_T_min 0.1748
_exptl_crystal_density_diffrn 3.399
_exptl_crystal_density_method 'not measured'
_exptl_crystal_F_000 276
_exptl_crystal_size_max 0.24
_exptl_crystal_size_mid 0.21
_exptl_crystal_size_min 0.18
_refine_diff_density_max 4.618
_refine_diff_density_min -2.295
_refine_diff_density_rms 0.478
_refine_ls_extinction_method none
_refine_ls_goodness_of_fit_ref 1.170
_refine_ls_hydrogen_treatment mixed
_refine_ls_matrix_type full
_refine_ls_number_parameters 95
_refine_ls_number_reflns 840
_refine_ls_number_restraints 0
_refine_ls_restrained_S_all 1.170
_refine_ls_R_factor_all 0.0814
_refine_ls_R_factor_gt 0.0693
_refine_ls_shift/su_max 0.000
_refine_ls_shift/su_mean 0.000
_refine_ls_structure_factor_coef Fsqd
_refine_ls_weighting_details 'calc w=1/[\s^2^(Fo^2^)+(0.0001P)^2^+31.4103P] where P=(Fo^2^+2Fc^2^)/3'
_refine_ls_weighting_scheme calc
_refine_ls_wR_factor_gt 0.1525
_refine_ls_wR_factor_ref 0.1657
_reflns_number_gt 755
_reflns_number_total 840
_reflns_threshold_expression >2sigma(I)
_cod_data_source_file c6dt03589b2.cif
_cod_data_source_block 2
_cod_depositor_comments 'Adding full bibliography for 7041327--7041329.cif.'
_cod_database_code 7041329

loop_
_symmetry_equiv_pos_as_xyz
'x, y, z'
'-x, -y, -z'

loop_
_atom_site_label
_atom_site_type_symbol
_atom_site_fract_x
_atom_site_fract_y
_atom_site_fract_z
_atom_site_U_iso_or_equiv
_atom_site_adp_type
_atom_site_occupancy
_atom_site_symmetry_multiplicity
_atom_site_calc_flag
_atom_site_refinement_flags
O6 O -0.071(3) 0.369(2) 1.711(2) 0.024(4) Uani 1 1 d .
O3 O 0.358(3) 1.165(3) 0.748(3) 0.028(4) Uani 1 1 d .
O4 O 0.327(3) 0.966(3) 0.988(2) 0.026(4) Uani 1 1 d .
C3 C 0.319(4) 1.005(4) 0.819(3) 0.021(5) Uiso 1 1 d .
C2 C 0.265(4) 0.870(4) 0.714(4) 0.023(5) Uani 1 1 d .
H2A H 0.1116 0.9458 0.7185 0.027 Uiso 1 1 calc R
H2B H 0.3804 0.8310 0.5747 0.027 Uiso 1 1 calc R
Gd1 Gd 0.3009(2) 0.32541(18) 1.05584(18) 0.0235(4) Uani 1 1 d .
O1 O 0.099(3) 0.622(2) 0.877(2) 0.022(4) Uani 1 1 d .
O5 O 0.161(3) 0.246(2) 1.380(2) 0.021(4) Uani 1 1 d .
O2 O 0.447(3) 0.573(3) 0.846(2) 0.026(4) Uani 1 1 d .
C4 C 0.021(4) 0.391(3) 1.527(3) 0.020(5) Uani 1 1 d .
C1 C 0.268(5) 0.683(4) 0.816(4) 0.026(6) Uani 1 1 d .

loop_
_atom_site_aniso_label
_atom_site_aniso_U_11
_atom_site_aniso_U_22
_atom_site_aniso_U_33
_atom_site_aniso_U_23
_atom_site_aniso_U_13
_atom_site_aniso_U_12
O6 0.015(8) 0.016(8) 0.023(9) 0.010(7) 0.002(7) -0.002(6)
O3 0.026(9) 0.028(9) 0.034(10) 0.015(8) -0.013(8) -0.015(8)
O4 0.020(9) 0.031(9) 0.024(9) 0.009(7) -0.005(7) -0.014(7)
C2 0.020(12) 0.025(13) 0.024(12) 0.013(10) -0.015(10) -0.005(10)
Gd1 0.0182(7) 0.0163(7) 0.0280(7) 0.0072(5) -0.0030(5) -0.0079(5)
O1 0.029(9) 0.013(8) 0.032(9) 0.013(7) -0.017(8) -0.013(7)
O5 0.021(8) 0.026(9) 0.017(8) 0.001(7) -0.002(7) -0.016(7)
O2 0.014(8) 0.037(10) 0.030(9) 0.018(8) -0.010(7) -0.014(8)
C4 0.030(13) 0.009(11) 0.024(13) 0.002(9) -0.019(11) 0.000(9)
C1 0.045(16) 0.022(13) 0.025(13) 0.015(10) -0.019(12) -0.025(12)

loop_
_atom_type_symbol
_atom_type_description
_atom_type_scat_dispersion_real
_atom_type_scat_dispersion_imag
_atom_type_scat_source
C C 0.0033 0.0016 'International Tables Vol C Tables 4.2.6.8 and 6.1.1.4'
H H 0.0000 0.0000 'International Tables Vol C Tables 4.2.6.8 and 6.1.1.4'
O O 0.0106 0.0060 'International Tables Vol C Tables 4.2.6.8 and 6.1.1.4'
Gd Gd -0.1653 3.9035 'International Tables Vol C Tables 4.2.6.8 and 6.1.1.4'

loop_
_geom_angle_atom_site_label_1
_geom_angle_atom_site_label_2
_geom_angle_atom_site_label_3
_geom_angle
_geom_angle_site_symmetry_1
_geom_angle_site_symmetry_3
C4 O6 Gd1 117.4(13) . 2_568
C3 O3 Gd1 96.5(13) . 1_565
C3 O4 Gd1 112.3(14) . 2_667
C3 O4 Gd1 91.7(13) . 1_565
Gd1 O4 Gd1 115.4(6) 2_667 1_565
O3 C3 O4 117(2) . .
O3 C3 C2 122.2(19) . .
O4 C3 C2 121(2) . .
O3 C3 Gd1 57.2(12) . 1_565
O4 C3 Gd1 61.5(11) . 1_565
C2 C3 Gd1 165.7(16) . 1_565
C1 C2 C3 108.4(19) . .
O5 Gd1 O6 68.8(5) . 2_568
O5 Gd1 O3 131.5(5) . 1_545
O6 Gd1 O3 142.7(6) 2_568 1_545
O5 Gd1 O1 79.4(5) . 2_567
O6 Gd1 O1 77.6(6) 2_568 2_567
O3 Gd1 O1 77.2(5) 1_545 2_567
O5 Gd1 O2 143.1(5) . .
O6 Gd1 O2 80.4(5) 2_568 .
O3 Gd1 O2 85.4(5) 1_545 .
O1 Gd1 O2 114.1(5) 2_567 .
O5 Gd1 O2 83.2(5) . 2_667
O6 Gd1 O2 70.1(6) 2_568 2_667
O3 Gd1 O2 133.9(5) 1_545 2_667
O1 Gd1 O2 147.1(5) 2_567 2_667
O2 Gd1 O2 67.0(6) . 2_667
O5 Gd1 O4 83.8(5) . 2_667
O6 Gd1 O4 129.8(6) 2_568 2_667
O3 Gd1 O4 86.8(6) 1_545 2_667
O1 Gd1 O4 138.9(5) 2_567 2_667
O2 Gd1 O4 101.8(5) . 2_667
O2 Gd1 O4 65.3(6) 2_667 2_667
O5 Gd1 O4 80.8(5) . 1_545
O6 Gd1 O4 142.5(5) 2_568 1_545
O3 Gd1 O4 52.6(5) 1_545 1_545
O1 Gd1 O4 75.7(5) 2_567 1_545
O2 Gd1 O4 134.9(5) . 1_545
O2 Gd1 O4 128.6(5) 2_667 1_545
O4 Gd1 O4 64.6(6) 2_667 1_545
O5 Gd1 O1 131.3(5) . .
O6 Gd1 O1 72.8(5) 2_568 .
O3 Gd1 O1 71.5(5) 1_545 .
O1 Gd1 O1 63.8(5) 2_567 .
O2 Gd1 O1 50.4(5) . .
O2 Gd1 O1 110.7(5) 2_667 .
O4 Gd1 O1 144.8(5) 2_667 .
O4 Gd1 O1 116.5(5) 1_545 .
O5 Gd1 C3 105.5(6) . 1_545
O6 Gd1 C3 148.3(6) 2_568 1_545
O3 Gd1 C3 26.4(6) 1_545 1_545
O1 Gd1 C3 70.7(6) 2_567 1_545
O2 Gd1 C3 111.4(6) . 1_545
O2 Gd1 C3 141.5(6) 2_667 1_545
O4 Gd1 C3 78.2(6) 2_667 1_545
O4 Gd1 C3 26.9(6) 1_545 1_545
O1 Gd1 C3 91.8(6) . 1_545
C1 O1 Gd1 151.4(15) . 2_567
C1 O1 Gd1 91.4(13) . .
Gd1 O1 Gd1 116.2(5) 2_567 .
C4 O5 Gd1 120.4(14) . .
C1 O2 Gd1 100.3(12) . .
C1 O2 Gd1 131.5(15) . 2_667
Gd1 O2 Gd1 113.0(6) . 2_667
O6 C4 O5 127(2) . .
O6 C4 C4 118(2) . 2_568
O5 C4 C4 115(2) . 2_568
O1 C1 O2 117.4(19) . .
O1 C1 C2 123(2) . .
O2 C1 C2 120(2) . .

loop_
_geom_bond_atom_site_label_1
_geom_bond_atom_site_label_2
_geom_bond_distance
_geom_bond_site_symmetry_2
O6 C4 1.27(3) .
O6 Gd1 2.364(16) 2_568
O3 C3 1.28(3) .
O3 Gd1 2.423(18) 1_565
O4 C3 1.29(3) .
O4 Gd1 2.492(17) 2_667
O4 Gd1 2.517(17) 1_565
C3 C2 1.49(3) .
C3 Gd1 2.86(2) 1_565
C2 C1 1.47(3) .
Gd1 O5 2.305(15) .
Gd1 O6 2.364(16) 2_568
Gd1 O3 2.423(18) 1_545
Gd1 O1 2.451(16) 2_567
Gd1 O2 2.470(15) .
Gd1 O2 2.472(16) 2_667
Gd1 O4 2.492(17) 2_667
Gd1 O4 2.517(17) 1_545
Gd1 O1 2.664(15) .
Gd1 C3 2.86(2) 1_545
O1 C1 1.28(3) .
O1 Gd1 2.451(16) 2_567
O5 C4 1.27(3) .
O2 C1 1.29(3) .
O2 Gd1 2.472(16) 2_667
C4 C4 1.50(4) 2_568
